data_4078826
loop_
_publ_author_name
'D\"orrich, Steffen'
'Falgner, Steffen'
'Schweeberg, Sarah'
'Burschka, Christian'
'Brodin, Peter'
'Wissing, Britt Marie'
'Basta, Babro'
'Schell, Peter'
'Bauer, Udo'
'Tacke, Reinhold'

_publ_section_title
;
 Silicon-Containing Dipeptidic Aspartame and Neotame Analogues
;
_journal_issue 16
_journal_name_full Organometallics
_journal_page_first 5903
_journal_paper_doi 10.1021/om300442e
_journal_volume 31
_journal_year 2012
_chemical_formula_moiety 'C17 H34 N2 O5 Si + H2O'
_chemical_formula_sum 'C17 H36 N2 O6 Si'
_chemical_formula_weight 392.57
_chemical_name_systematic
; 
 ? 
;
_space_group_IT_number 4
_symmetry_cell_setting monoclinic
_symmetry_space_group_name_Hall 'P 2yb'
_symmetry_space_group_name_H-M 'P 1 21 1'
_atom_sites_solution_hydrogens geom
_atom_sites_solution_primary direct
_atom_sites_solution_secondary difmap
_audit_creation_method SHELXL-97
_cell_angle_alpha 90.00
_cell_angle_beta 101.227(3)
_cell_angle_gamma 90.00
_cell_formula_units_Z 2
_cell_length_a 13.1285(10)
_cell_length_b 6.5496(5)
_cell_length_c 13.9228(10)
_cell_measurement_reflns_used 9961
_cell_measurement_temperature 100(2)
_cell_measurement_theta_max 30.68
_cell_measurement_theta_min 2.38
_cell_volume 1174.26(15)
_computing_cell_refinement Bruker-SAINT
_computing_data_collection Bruker-SAINT
_computing_data_reduction Bruker-SAINT
_computing_molecular_graphics Ortep/Povray
_computing_publication_material Bruker-SHELXTL
_computing_structure_refinement 'SHELXL-97 (Sheldrick, 2008)'
_computing_structure_solution 'SHELXS-97 (Sheldrick, 2008)'
_diffrn_ambient_temperature 100(2)
_diffrn_measured_fraction_theta_full 0.963
_diffrn_measured_fraction_theta_max 0.963
_diffrn_measurement_device_type Bruker_Kappa_CCD_Apex2
_diffrn_measurement_method omega_and_phi_scans
_diffrn_radiation_monochromator Montel_multi_layer_optics
_diffrn_radiation_source rotating_anode
_diffrn_radiation_type MoK\a
_diffrn_radiation_wavelength 0.71073
_diffrn_reflns_av_R_equivalents 0.0265
_diffrn_reflns_av_sigmaI/netI 0.0237
_diffrn_reflns_limit_h_max 18
_diffrn_reflns_limit_h_min -18
_diffrn_reflns_limit_k_max 8
_diffrn_reflns_limit_k_min -9
_diffrn_reflns_limit_l_max 19
_diffrn_reflns_limit_l_min -19
_diffrn_reflns_number 19806
_diffrn_reflns_theta_full 30.75
_diffrn_reflns_theta_max 30.75
_diffrn_reflns_theta_min 1.58
_exptl_absorpt_coefficient_mu 0.130
_exptl_absorpt_correction_T_max .7461
_exptl_absorpt_correction_T_min .6276
_exptl_absorpt_correction_type multi-scan
_exptl_absorpt_process_details Bruker-SADABS
_exptl_crystal_colour colorless
_exptl_crystal_density_diffrn 1.110
_exptl_crystal_density_method 'not measured'
_exptl_crystal_description flat_needle
_exptl_crystal_F_000 428
_exptl_crystal_size_max .330
_exptl_crystal_size_mid .130
_exptl_crystal_size_min .030
_refine_diff_density_max 0.356
_refine_diff_density_min -0.234
_refine_diff_density_rms 0.040
_refine_ls_abs_structure_details 'Flack H D (1983), Acta Cryst. A39, 876-881'
_refine_ls_abs_structure_Flack -0.02(7)
_refine_ls_extinction_method none
_refine_ls_goodness_of_fit_ref 1.036
_refine_ls_hydrogen_treatment mixed
_refine_ls_matrix_type full
_refine_ls_number_parameters 258
_refine_ls_number_reflns 6305
_refine_ls_number_restraints 1
_refine_ls_restrained_S_all 1.036
_refine_ls_R_factor_all 0.0303
_refine_ls_R_factor_gt 0.0285
_refine_ls_shift/su_max 0.001
_refine_ls_shift/su_mean 0.000
_refine_ls_structure_factor_coef Fsqd
_refine_ls_weighting_details 'calc w=1/[\s^2^(Fo^2^)+(0.0477P)^2^+0.1326P] where P=(Fo^2^+2Fc^2^)/3'
_refine_ls_weighting_scheme calc
_refine_ls_wR_factor_gt 0.0753
_refine_ls_wR_factor_ref 0.0768
_reflns_number_gt 6059
_reflns_number_total 6305
_reflns_threshold_expression >2sigma(I)
_cod_data_source_file om300442e_si_001.cif
_cod_data_source_block dor13d
_cod_original_sg_symbol_H-M P21
_cod_database_code 4078826

loop_
_symmetry_equiv_pos_as_xyz
'x, y, z'
'-x, y+1/2, -z'

loop_
_atom_site_label
_atom_site_type_symbol
_atom_site_fract_x
_atom_site_fract_y
_atom_site_fract_z
_atom_site_U_iso_or_equiv
_atom_site_adp_type
_atom_site_occupancy
_atom_site_symmetry_multiplicity
_atom_site_calc_flag
_atom_site_refinement_flags
C1 C 0.69836(9) 0.4117(2) 0.35504(9) 0.0295(3) Uani 1 1 d .
H1A H 0.6472 0.3264 0.3125 0.044 Uiso 1 1 calc R
H1B H 0.7157 0.5296 0.3180 0.044 Uiso 1 1 calc R
H1C H 0.6693 0.4592 0.4108 0.044 Uiso 1 1 calc R
C2 C 0.77937(11) 0.0121(2) 0.45077(9) 0.0319(3) Uani 1 1 d .
H2A H 0.8417 -0.0652 0.4797 0.048 Uiso 1 1 calc R
H2B H 0.7377 -0.0677 0.3978 0.048 Uiso 1 1 calc R
H2C H 0.7384 0.0400 0.5011 0.048 Uiso 1 1 calc R
C3 C 0.90297(9) 0.4054(2) 0.50121(8) 0.0260(2) Uani 1 1 d .
H3A H 0.8679 0.4181 0.5570 0.039 Uiso 1 1 calc R
H3B H 0.9164 0.5418 0.4775 0.039 Uiso 1 1 calc R
H3C H 0.9689 0.3330 0.5218 0.039 Uiso 1 1 calc R
C4 C 0.89261(8) 0.18242(17) 0.30302(7) 0.01787(19) Uani 1 1 d .
H4A H 0.9589 0.1221 0.3374 0.021 Uiso 1 1 calc R
H4B H 0.8528 0.0705 0.2652 0.021 Uiso 1 1 calc R
C5 C 0.92026(7) 0.33441(16) 0.22770(7) 0.01563(17) Uani 1 1 d .
C6 C 0.99791(7) 0.23217(16) 0.17195(7) 0.01769(19) Uani 1 1 d .
C7 C 0.97203(8) 0.52988(17) 0.27533(8) 0.0206(2) Uani 1 1 d .
H7A H 0.9938 0.6153 0.2251 0.031 Uiso 1 1 calc R
H7B H 1.0329 0.4934 0.3252 0.031 Uiso 1 1 calc R
H7C H 0.9224 0.6055 0.3060 0.031 Uiso 1 1 calc R
C8 C 1.08134(8) 0.2590(2) 0.03699(8) 0.0257(2) Uani 1 1 d .
H8A H 1.1518 0.2639 0.0764 0.039 Uiso 1 1 calc R
H8B H 1.0783 0.3405 -0.0225 0.039 Uiso 1 1 calc R
H8C H 1.0629 0.1172 0.0191 0.039 Uiso 1 1 calc R
C9 C 0.77917(7) 0.27609(16) 0.08664(6) 0.01404(16) Uani 1 1 d .
C10 C 0.67455(7) 0.35109(15) 0.02897(6) 0.01423(17) Uani 1 1 d .
H10 H 0.6762 0.5027 0.0208 0.017 Uiso 1 1 calc R
C11 C 0.58958(7) 0.29189(16) 0.08631(6) 0.01575(18) Uani 1 1 d .
H11A H 0.6028 0.1500 0.1100 0.019 Uiso 1 1 calc R
H11B H 0.5969 0.3812 0.1446 0.019 Uiso 1 1 calc R
C12 C 0.47654(7) 0.30535(15) 0.03037(7) 0.01609(18) Uani 1 1 d .
C13 C 0.70240(8) 0.35686(18) -0.14377(7) 0.0196(2) Uani 1 1 d .
H13A H 0.7789 0.3537 -0.1230 0.024 Uiso 1 1 calc R
H13B H 0.6802 0.5016 -0.1473 0.024 Uiso 1 1 calc R
C14 C 0.67222(8) 0.2607(2) -0.24605(7) 0.0227(2) Uani 1 1 d .
C15 C 0.72169(14) 0.0486(2) -0.24730(10) 0.0398(3) Uani 1 1 d .
H15A H 0.7069 -0.0057 -0.3142 0.060 Uiso 1 1 calc R
H15B H 0.6928 -0.0433 -0.2039 0.060 Uiso 1 1 calc R
H15C H 0.7970 0.0595 -0.2246 0.060 Uiso 1 1 calc R
C16 C 0.71437(12) 0.4044(3) -0.31616(9) 0.0363(3) Uani 1 1 d .
H16A H 0.7900 0.4151 -0.2961 0.054 Uiso 1 1 calc R
H16B H 0.6832 0.5399 -0.3142 0.054 Uiso 1 1 calc R
H16C H 0.6969 0.3501 -0.3829 0.054 Uiso 1 1 calc R
C17 C 0.55433(10) 0.2431(3) -0.27688(8) 0.0401(3) Uani 1 1 d .
H17A H 0.5364 0.1991 -0.3454 0.060 Uiso 1 1 calc R
H17B H 0.5225 0.3762 -0.2698 0.060 Uiso 1 1 calc R
H17C H 0.5284 0.1428 -0.2352 0.060 Uiso 1 1 calc R
N1 N 0.82691(6) 0.39819(14) 0.15760(6) 0.01445(15) Uani 1 1 d .
H1N H 0.8026(11) 0.508(3) 0.1631(11) 0.022 Uiso 1 1 d .
N2 N 0.65472(6) 0.24967(15) -0.06896(5) 0.01467(15) Uani 1 1 d .
H2N1 H 0.5881(11) 0.251(2) -0.0842(9) 0.018 Uiso 1 1 d .
H2N2 H 0.6737(11) 0.119(3) -0.0598(9) 0.018 Uiso 1 1 d .
O1 O 1.04688(7) 0.07969(14) 0.19866(6) 0.02731(18) Uani 1 1 d .
O2 O 1.00886(6) 0.34107(13) 0.09333(5) 0.02052(15) Uani 1 1 d .
O3 O 0.81120(6) 0.10471(12) 0.06848(5) 0.01818(15) Uani 1 1 d .
O4 O 0.40745(6) 0.32446(12) 0.07868(5) 0.02073(15) Uani 1 1 d .
O5 O 0.46145(5) 0.28851(12) -0.06302(5) 0.01918(15) Uani 1 1 d .
Si1 Si 0.81828(2) 0.25913(5) 0.400585(18) 0.01877(7) Uani 1 1 d .
O6 O 0.26379(6) 0.27949(13) -0.16640(5) 0.02094(15) Uani 1 1 d .
H6O1 H 0.3276(12) 0.278(3) -0.1333(11) 0.031 Uiso 1 1 d .
H6O2 H 0.2345(13) 0.363(3) -0.1384(12) 0.031 Uiso 1 1 d .

loop_
_atom_site_aniso_label
_atom_site_aniso_U_11
_atom_site_aniso_U_22
_atom_site_aniso_U_33
_atom_site_aniso_U_23
_atom_site_aniso_U_13
_atom_site_aniso_U_12
C1 0.0254(6) 0.0388(7) 0.0240(5) 0.0003(5) 0.0042(4) 0.0081(5)
C2 0.0419(7) 0.0281(6) 0.0289(5) 0.0028(5) 0.0145(5) -0.0062(5)
C3 0.0280(6) 0.0296(6) 0.0200(5) -0.0051(4) 0.0035(4) -0.0034(5)
C4 0.0208(5) 0.0163(4) 0.0160(4) 0.0011(4) 0.0023(3) 0.0010(4)
C5 0.0140(4) 0.0155(4) 0.0160(4) 0.0003(3) -0.0004(3) 0.0006(3)
C6 0.0145(4) 0.0188(5) 0.0190(4) 0.0002(4) 0.0014(3) -0.0001(4)
C7 0.0202(5) 0.0178(5) 0.0220(4) -0.0031(4) -0.0003(4) -0.0030(4)
C8 0.0254(5) 0.0230(5) 0.0332(5) -0.0005(5) 0.0166(4) -0.0012(5)
C9 0.0145(4) 0.0130(4) 0.0147(3) 0.0010(4) 0.0029(3) 0.0005(3)
C10 0.0156(4) 0.0123(4) 0.0141(4) -0.0016(3) 0.0013(3) 0.0006(3)
C11 0.0151(4) 0.0163(5) 0.0157(4) -0.0001(3) 0.0026(3) 0.0013(3)
C12 0.0163(4) 0.0094(4) 0.0219(4) 0.0002(3) 0.0022(3) -0.0003(3)
C13 0.0208(4) 0.0221(5) 0.0165(4) -0.0009(4) 0.0049(3) -0.0059(4)
C14 0.0232(5) 0.0294(5) 0.0160(4) -0.0030(5) 0.0047(3) -0.0072(5)
C15 0.0592(9) 0.0345(8) 0.0309(6) -0.0065(6) 0.0216(6) 0.0014(7)
C16 0.0447(7) 0.0454(8) 0.0202(5) 0.0004(5) 0.0097(5) -0.0187(6)
C17 0.0273(6) 0.0697(11) 0.0215(5) -0.0011(7) 0.0000(4) -0.0119(7)
N1 0.0152(4) 0.0111(4) 0.0162(3) -0.0005(3) 0.0010(3) 0.0018(3)
N2 0.0145(4) 0.0145(4) 0.0146(3) -0.0015(3) 0.0018(3) -0.0011(3)
O1 0.0267(4) 0.0271(5) 0.0284(4) 0.0065(3) 0.0062(3) 0.0118(4)
O2 0.0203(3) 0.0186(4) 0.0246(3) 0.0020(3) 0.0092(3) 0.0004(3)
O3 0.0178(3) 0.0139(3) 0.0222(3) -0.0029(3) 0.0022(3) 0.0024(3)
O4 0.0183(3) 0.0187(4) 0.0261(3) -0.0008(3) 0.0065(3) 0.0003(3)
O5 0.0158(3) 0.0210(4) 0.0196(3) -0.0006(3) 0.0008(2) -0.0006(3)
Si1 0.02074(13) 0.01963(14) 0.01582(11) -0.00014(11) 0.00330(9) -0.00091(12)
O6 0.0195(3) 0.0140(4) 0.0266(3) -0.0012(3) -0.0021(3) -0.0005(3)

loop_
_atom_type_symbol
_atom_type_description
_atom_type_scat_dispersion_real
_atom_type_scat_dispersion_imag
_atom_type_scat_source
C C 0.0033 0.0016 'International Tables Vol C Tables 4.2.6.8 and 6.1.1.4'
H H 0.0000 0.0000 'International Tables Vol C Tables 4.2.6.8 and 6.1.1.4'
N N 0.0061 0.0033 'International Tables Vol C Tables 4.2.6.8 and 6.1.1.4'
O O 0.0106 0.0060 'International Tables Vol C Tables 4.2.6.8 and 6.1.1.4'
Si Si 0.0817 0.0704 'International Tables Vol C Tables 4.2.6.8 and 6.1.1.4'

loop_
_geom_angle_atom_site_label_1
_geom_angle_atom_site_label_2
_geom_angle_atom_site_label_3
_geom_angle
C5 C4 Si1 122.77(8)
N1 C5 C7 106.91(8)
N1 C5 C4 111.05(8)
C7 C5 C4 112.80(8)
N1 C5 C6 109.57(7)
C7 C5 C6 107.29(8)
C4 C5 C6 109.10(8)
O1 C6 O2 123.91(10)
O1 C6 C5 124.52(9)
O2 C6 C5 111.46(9)
O3 C9 N1 124.45(9)
O3 C9 C10 119.21(8)
N1 C9 C10 116.22(9)
N2 C10 C9 108.38(8)
N2 C10 C11 110.22(7)
C9 C10 C11 108.26(7)
C12 C11 C10 116.56(7)
O4 C12 O5 125.17(9)
O4 C12 C11 117.90(8)
O5 C12 C11 116.88(8)
N2 C13 C14 112.75(9)
C17 C14 C16 109.79(11)
C17 C14 C15 109.65(13)
C16 C14 C15 110.00(11)
C17 C14 C13 110.83(9)
C16 C14 C13 106.15(10)
C15 C14 C13 110.37(10)
H1N N1 C9 118.3(10)
H1N N1 C5 119.4(10)
C9 N1 C5 122.25(9)
H2N1 N2 H2N2 106.8(14)
H2N1 N2 C13 111.6(9)
H2N2 N2 C13 114.0(9)
H2N1 N2 C10 102.0(9)
H2N2 N2 C10 107.6(8)
C13 N2 C10 113.96(8)
C6 O2 C8 115.58(9)
C1 Si1 C2 108.41(7)
C1 Si1 C3 108.56(6)
C2 Si1 C3 109.16(6)
C1 Si1 C4 114.68(5)
C2 Si1 C4 104.79(6)
C3 Si1 C4 111.06(5)
H6O2 O6 H6O1 104.4(15)

loop_
_geom_bond_atom_site_label_1
_geom_bond_atom_site_label_2
_geom_bond_distance
C1 Si1 1.8683(13)
C2 Si1 1.8721(14)
C3 Si1 1.8738(12)
C4 C5 1.5396(14)
C4 Si1 1.8885(10)
C5 N1 1.4707(12)
C5 C7 1.5380(15)
C5 C6 1.5486(14)
C6 O1 1.2066(13)
C6 O2 1.3375(12)
C8 O2 1.4492(12)
C9 O3 1.2418(13)
C9 N1 1.3294(12)
C9 C10 1.5307(13)
C10 N2 1.4932(11)
C10 C11 1.5425(13)
C11 C12 1.5384(13)
C12 O4 1.2363(12)
C12 O5 1.2813(12)
C13 N2 1.4911(12)
C13 C14 1.5368(14)
C14 C17 1.5278(16)
C14 C16 1.5348(17)
C14 C15 1.535(2)
N1 H1N 0.797(17)
N2 H2N1 0.859(13)
N2 H2N2 0.894(16)
O6 H6O2 0.811(19)
O6 H6O1 0.874(16)

loop_
_geom_torsion_atom_site_label_1
_geom_torsion_atom_site_label_2
_geom_torsion_atom_site_label_3
_geom_torsion_atom_site_label_4
_geom_torsion
Si1 C4 C5 N1 -69.63(10)
Si1 C4 C5 C7 50.36(11)
Si1 C4 C5 C6 169.50(7)
N1 C5 C6 O1 -137.78(10)
C7 C5 C6 O1 106.50(12)
C4 C5 C6 O1 -16.01(13)
N1 C5 C6 O2 46.05(11)
C7 C5 C6 O2 -69.67(10)
C4 C5 C6 O2 167.82(8)
O3 C9 C10 N2 -27.27(12)
N1 C9 C10 N2 156.38(8)
O3 C9 C10 C11 92.28(10)
N1 C9 C10 C11 -84.07(10)
N2 C10 C11 C12 -47.15(11)
C9 C10 C11 C12 -165.53(8)
C10 C11 C12 O4 -157.09(9)
C10 C11 C12 O5 25.30(13)
N2 C13 C14 C17 53.16(15)
N2 C13 C14 C16 172.32(10)
N2 C13 C14 C15 -68.51(12)
O3 C9 N1 H1N 177.4(12)
C10 C9 N1 H1N -6.4(13)
O3 C9 N1 C5 -4.77(15)
C10 C9 N1 C5 171.37(8)
C7 C5 N1 H1N -19.9(13)
C4 C5 N1 H1N 103.5(13)
C6 C5 N1 H1N -135.9(13)
C7 C5 N1 C9 162.30(9)
C4 C5 N1 C9 -74.27(11)
C6 C5 N1 C9 46.33(12)
C14 C13 N2 H2N1 -59.8(11)
C14 C13 N2 H2N2 61.4(10)
C14 C13 N2 C10 -174.59(8)
C9 C10 N2 H2N1 154.0(10)
C11 C10 N2 H2N1 35.7(10)
C9 C10 N2 H2N2 41.9(9)
C11 C10 N2 H2N2 -76.5(9)
C9 C10 N2 C13 -85.61(10)
C11 C10 N2 C13 156.08(8)
O1 C6 O2 C8 2.93(15)
C5 C6 O2 C8 179.13(8)
C5 C4 Si1 C1 48.31(10)
C5 C4 Si1 C2 167.04(8)
C5 C4 Si1 C3 -75.22(9)
